data_4089716
loop_
_publ_author_name
'Sugaya, Tomoaki'
'Ohba, Takeshi'
'Sai, Fumiya'
'Mashima, Shigeru'
'Fujihara, Takashi'
'Unoura, Kei'
'Nagasawa, Akira'

_publ_section_title
;
 Syntheses and Properties of Dinuclear Group 6 Metal Complexes with the
 Zwitterionic Sulfur Donor Ligand
 Bis(N,N-diethylamino)carbeniumdithiocarboxylate
;
_journal_issue 12
_journal_name_full Organometallics
_journal_page_first 3441
_journal_paper_doi 10.1021/om300831y
_journal_volume 32
_journal_year 2013
_chemical_formula_moiety 'C10 H20 N2 S2'
_chemical_formula_sum 'C10 H20 N2 S2'
_chemical_formula_weight 232.40
_space_group_IT_number 15
_space_group_name_Hall '-C 2yc'
_space_group_name_H-M_alt 'C 1 2/c 1'
_symmetry_cell_setting monoclinic
_symmetry_space_group_name_Hall '-C 2yc'
_symmetry_space_group_name_H-M 'C 1 2/c 1'
_atom_sites_solution_hydrogens geom
_atom_sites_solution_primary direct
_atom_sites_solution_secondary difmap
_audit_creation_method SHELXL-97
_cell_angle_alpha 90.00
_cell_angle_beta 90.9270(10)
_cell_angle_gamma 90.00
_cell_formula_units_Z 16
_cell_length_a 26.1434(15)
_cell_length_b 7.7432(5)
_cell_length_c 26.1944(15)
_cell_measurement_reflns_used 7541
_cell_measurement_temperature 173(2)
_cell_measurement_theta_max 27.79
_cell_measurement_theta_min 2.75
_cell_volume 5301.9(5)
_computing_cell_refinement 'SAINT-W2K/NT (Bruker, 2003)'
_computing_data_collection 'SMART-W2K/NT (Bruker, 2003)'
_computing_data_reduction SAINT-W2K/NT
_computing_molecular_graphics 'Ortep-3 for Windows (Farrugia, 1997)'
_computing_publication_material SHELXTL-NT
_computing_structure_refinement SHELXTL-NT
_computing_structure_solution 'SHELXTL-NT (Bruker, 2003)'
_diffrn_ambient_temperature 173(2)
_diffrn_detector_area_resol_mean 8.366
_diffrn_measured_fraction_theta_full 0.997
_diffrn_measured_fraction_theta_max 0.997
_diffrn_measurement_device_type 'Bruker SMART APEX CCD area-detector'
_diffrn_measurement_method '\f and \w'
_diffrn_radiation_monochromator graphite
_diffrn_radiation_source 'fine-focus sealed tube'
_diffrn_radiation_type MoK\a
_diffrn_radiation_wavelength 0.71073
_diffrn_reflns_av_R_equivalents 0.0321
_diffrn_reflns_av_sigmaI/netI 0.0313
_diffrn_reflns_limit_h_max 31
_diffrn_reflns_limit_h_min -34
_diffrn_reflns_limit_k_max 10
_diffrn_reflns_limit_k_min -7
_diffrn_reflns_limit_l_max 34
_diffrn_reflns_limit_l_min -33
_diffrn_reflns_number 18629
_diffrn_reflns_theta_full 27.91
_diffrn_reflns_theta_max 27.91
_diffrn_reflns_theta_min 1.55
_diffrn_standards_decay_% 2
_diffrn_standards_interval_count 600
_diffrn_standards_number 266
_exptl_absorpt_coefficient_mu 0.371
_exptl_absorpt_correction_T_max 0.8936
_exptl_absorpt_correction_T_min 0.8810
_exptl_absorpt_correction_type multi-scan
_exptl_absorpt_process_details '(SADABS; Scheldrick, 1996)'
_exptl_crystal_colour red
_exptl_crystal_density_diffrn 1.165
_exptl_crystal_density_method 'not measured'
_exptl_crystal_description plate
_exptl_crystal_F_000 2016
_exptl_crystal_size_max 0.35
_exptl_crystal_size_mid 0.34
_exptl_crystal_size_min 0.31
_refine_diff_density_max 0.386
_refine_diff_density_min -0.211
_refine_diff_density_rms 0.050
_refine_ls_extinction_method none
_refine_ls_goodness_of_fit_ref 1.066
_refine_ls_hydrogen_treatment constr
_refine_ls_matrix_type full
_refine_ls_number_parameters 261
_refine_ls_number_reflns 6316
_refine_ls_number_restraints 0
_refine_ls_restrained_S_all 1.066
_refine_ls_R_factor_all 0.0474
_refine_ls_R_factor_gt 0.0365
_refine_ls_shift/su_max 0.001
_refine_ls_shift/su_mean 0.000
_refine_ls_structure_factor_coef Fsqd
_refine_ls_weighting_details 'calc w=1/[\s^2^(Fo^2^)+(0.0580P)^2^+0.0000P] where P=(Fo^2^+2Fc^2^)/3'
_refine_ls_weighting_scheme calc
_refine_ls_wR_factor_gt 0.0988
_refine_ls_wR_factor_ref 0.1027
_reflns_number_gt 4943
_reflns_number_total 6316
_reflns_threshold_expression >2\s(I)
_cod_data_source_file om300831y_si_001.cif
_cod_data_source_block EtL
_cod_depositor_comments
;
The following automatic conversions were performed:

data item '_symmetry_cell_setting' value 'Monoclinic' was changed to
'monoclinic' in accordance with the
/home/saulius/struct/COD-crude-data/automatic-downloads/DataCite-retrospective/ACS/depositions/lib/dictionaries/cif_core.dic
dictionary named 'cif_core.dic' version 2.4.2 last updated on
2011-04-26.

Automatic conversion script
Id: cif_fix_values 6909 2019-04-08 15:41:33Z antanas 
;
_cod_original_sg_symbol_H-M 'C 2/c'
_cod_database_code 4089716

loop_
_symmetry_equiv_pos_as_xyz
'x, y, z'
'-x, y, -z+1/2'
'x+1/2, y+1/2, z'
'-x+1/2, y+1/2, -z+1/2'
'-x, -y, -z'
'x, -y, z-1/2'
'-x+1/2, -y+1/2, -z'
'x+1/2, -y+1/2, z-1/2'

loop_
_atom_site_label
_atom_site_type_symbol
_atom_site_fract_x
_atom_site_fract_y
_atom_site_fract_z
_atom_site_U_iso_or_equiv
_atom_site_adp_type
_atom_site_occupancy
_atom_site_symmetry_multiplicity
_atom_site_calc_flag
_atom_site_refinement_flags
C1 C 0.33796(6) 0.26163(17) 0.13893(5) 0.0304(3) Uani 1 1 d .
C2 C 0.37543(5) 0.15012(17) 0.11113(5) 0.0259(3) Uani 1 1 d .
C3 C 0.38633(6) -0.0219(2) 0.18857(5) 0.0363(3) Uani 1 1 d .
H3A H 0.3804 -0.1459 0.1955 0.044 Uiso 1 1 calc R
H3B H 0.3561 0.0431 0.2003 0.044 Uiso 1 1 calc R
C4 C 0.43318(8) 0.0376(3) 0.21850(7) 0.0558(5) Uani 1 1 d .
H4A H 0.4630 -0.0296 0.2080 0.084 Uiso 1 1 calc R
H4B H 0.4276 0.0207 0.2551 0.084 Uiso 1 1 calc R
H4C H 0.4392 0.1604 0.2118 0.084 Uiso 1 1 calc R
C5 C 0.39997(6) -0.15595(17) 0.10360(6) 0.0313(3) Uani 1 1 d .
H5A H 0.3969 -0.1281 0.0668 0.038 Uiso 1 1 calc R
H5B H 0.3724 -0.2388 0.1117 0.038 Uiso 1 1 calc R
C6 C 0.45111(6) -0.2431(2) 0.11338(7) 0.0445(4) Uani 1 1 d .
H6A H 0.4788 -0.1643 0.1041 0.067 Uiso 1 1 calc R
H6B H 0.4532 -0.3483 0.0927 0.067 Uiso 1 1 calc R
H6C H 0.4544 -0.2731 0.1496 0.067 Uiso 1 1 calc R
C7 C 0.35975(6) 0.3222(2) 0.03455(6) 0.0388(4) Uani 1 1 d .
H7A H 0.3824 0.4092 0.0189 0.047 Uiso 1 1 calc R
H7B H 0.3356 0.3836 0.0569 0.047 Uiso 1 1 calc R
C8 C 0.33022(8) 0.2288(3) -0.00683(7) 0.0593(5) Uani 1 1 d .
H8A H 0.3539 0.1616 -0.0276 0.089 Uiso 1 1 calc R
H8B H 0.3122 0.3130 -0.0285 0.089 Uiso 1 1 calc R
H8C H 0.3053 0.1510 0.0087 0.089 Uiso 1 1 calc R
C9 C 0.43854(5) 0.13686(19) 0.04194(6) 0.0321(3) Uani 1 1 d .
H9A H 0.4296 0.0514 0.0151 0.039 Uiso 1 1 calc R
H9B H 0.4596 0.0774 0.0683 0.039 Uiso 1 1 calc R
C10 C 0.46962(7) 0.2804(2) 0.01863(7) 0.0454(4) Uani 1 1 d .
H10A H 0.4524 0.3213 -0.0126 0.068 Uiso 1 1 calc R
H10B H 0.5037 0.2369 0.0104 0.068 Uiso 1 1 calc R
H10C H 0.4729 0.3759 0.0430 0.068 Uiso 1 1 calc R
C11 C 0.39086(5) 0.19217(18) 0.41210(5) 0.0305(3) Uani 1 1 d .
C12 C 0.36263(5) 0.29885(17) 0.37266(5) 0.0276(3) Uani 1 1 d .
C13 C 0.43978(6) 0.4717(2) 0.36228(6) 0.0370(3) Uani 1 1 d .
H13A H 0.4522 0.4094 0.3931 0.044 Uiso 1 1 calc R
H13B H 0.4466 0.5963 0.3675 0.044 Uiso 1 1 calc R
C14 C 0.46894(7) 0.4096(3) 0.31659(8) 0.0580(5) Uani 1 1 d .
H14A H 0.4635 0.2852 0.3122 0.087 Uiso 1 1 calc R
H14B H 0.5055 0.4325 0.3219 0.087 Uiso 1 1 calc R
H14C H 0.4567 0.4706 0.2860 0.087 Uiso 1 1 calc R
C15 C 0.35444(6) 0.60558(18) 0.34868(6) 0.0349(3) Uani 1 1 d .
H15A H 0.3631 0.6863 0.3768 0.042 Uiso 1 1 calc R
H15B H 0.3176 0.5779 0.3510 0.042 Uiso 1 1 calc R
C16 C 0.36351(8) 0.6956(2) 0.29844(7) 0.0484(4) Uani 1 1 d .
H16A H 0.3999 0.7243 0.2957 0.073 Uiso 1 1 calc R
H16B H 0.3432 0.8018 0.2968 0.073 Uiso 1 1 calc R
H16C H 0.3534 0.6192 0.2702 0.073 Uiso 1 1 calc R
C17 C 0.28739(6) 0.1191(2) 0.38660(6) 0.0428(4) Uani 1 1 d .
H17A H 0.3109 0.0550 0.4097 0.051 Uiso 1 1 calc R
H17B H 0.2708 0.0346 0.3633 0.051 Uiso 1 1 calc R
C18 C 0.24711(8) 0.2074(3) 0.41759(9) 0.0700(6) Uani 1 1 d .
H18A H 0.2636 0.2840 0.4427 0.105 Uiso 1 1 calc R
H18B H 0.2268 0.1205 0.4353 0.105 Uiso 1 1 calc R
H18C H 0.2247 0.2755 0.3949 0.105 Uiso 1 1 calc R
C19 C 0.29250(6) 0.3087(2) 0.30888(6) 0.0381(3) Uani 1 1 d .
H19A H 0.3180 0.3740 0.2891 0.046 Uiso 1 1 calc R
H19B H 0.2645 0.3890 0.3177 0.046 Uiso 1 1 calc R
C20 C 0.27114(7) 0.1649(2) 0.27634(7) 0.0507(4) Uani 1 1 d .
H20A H 0.2973 0.0757 0.2721 0.076 Uiso 1 1 calc R
H20B H 0.2609 0.2107 0.2428 0.076 Uiso 1 1 calc R
H20C H 0.2413 0.1148 0.2929 0.076 Uiso 1 1 calc R
N1 N 0.39178(4) 0.00353(14) 0.13311(4) 0.0279(2) Uani 1 1 d .
N2 N 0.39093(4) 0.20036(15) 0.06547(4) 0.0287(3) Uani 1 1 d .
N3 N 0.38419(4) 0.44452(15) 0.35621(4) 0.0299(3) Uani 1 1 d .
N4 N 0.31701(5) 0.24424(15) 0.35643(5) 0.0319(3) Uani 1 1 d .
S1 S 0.277452(15) 0.19792(5) 0.131118(17) 0.04260(12) Uani 1 1 d .
S2 S 0.362545(18) 0.42724(5) 0.171530(16) 0.04533(12) Uani 1 1 d .
S3 S 0.424043(16) 0.02415(5) 0.391198(17) 0.04301(12) Uani 1 1 d .
S4 S 0.382818(18) 0.26793(5) 0.471076(15) 0.04137(12) Uani 1 1 d .

loop_
_atom_site_aniso_label
_atom_site_aniso_U_11
_atom_site_aniso_U_22
_atom_site_aniso_U_33
_atom_site_aniso_U_23
_atom_site_aniso_U_13
_atom_site_aniso_U_12
C1 0.0355(8) 0.0246(7) 0.0313(7) 0.0034(6) 0.0064(6) 0.0011(6)
C2 0.0271(7) 0.0233(6) 0.0272(7) 0.0004(5) -0.0003(5) -0.0021(5)
C3 0.0475(9) 0.0327(8) 0.0286(7) 0.0076(6) 0.0020(6) -0.0019(7)
C4 0.0727(13) 0.0584(11) 0.0359(9) 0.0088(8) -0.0141(8) -0.0180(10)
C5 0.0343(7) 0.0220(7) 0.0377(8) 0.0007(6) 0.0009(6) 0.0000(6)
C6 0.0394(9) 0.0293(8) 0.0649(11) 0.0063(7) 0.0063(8) 0.0069(7)
C7 0.0456(9) 0.0355(8) 0.0354(8) 0.0130(6) 0.0065(7) 0.0118(7)
C8 0.0607(12) 0.0720(13) 0.0449(10) 0.0062(9) -0.0141(9) 0.0194(10)
C9 0.0313(7) 0.0317(7) 0.0337(7) 0.0004(6) 0.0073(6) 0.0016(6)
C10 0.0448(9) 0.0426(9) 0.0492(10) 0.0074(8) 0.0122(8) -0.0052(7)
C11 0.0311(7) 0.0252(7) 0.0352(7) -0.0007(6) -0.0049(6) -0.0023(6)
C12 0.0286(7) 0.0260(6) 0.0282(7) -0.0014(5) 0.0011(5) -0.0003(5)
C13 0.0295(7) 0.0329(8) 0.0486(9) -0.0016(7) -0.0003(6) -0.0078(6)
C14 0.0374(9) 0.0606(12) 0.0764(13) -0.0199(10) 0.0180(9) -0.0111(8)
C15 0.0393(8) 0.0264(7) 0.0391(8) 0.0008(6) 0.0006(6) 0.0009(6)
C16 0.0636(12) 0.0328(8) 0.0485(10) 0.0102(7) -0.0057(8) -0.0055(8)
C17 0.0404(9) 0.0398(9) 0.0481(9) 0.0133(7) -0.0068(7) -0.0156(7)
C18 0.0475(11) 0.0741(14) 0.0893(16) 0.0275(12) 0.0236(11) -0.0056(10)
C19 0.0386(8) 0.0397(8) 0.0358(8) 0.0030(7) -0.0081(6) -0.0022(7)
C20 0.0569(11) 0.0523(11) 0.0428(9) -0.0044(8) -0.0041(8) -0.0119(9)
N1 0.0321(6) 0.0252(6) 0.0265(6) 0.0027(5) 0.0008(5) 0.0009(5)
N2 0.0318(6) 0.0260(6) 0.0284(6) 0.0037(5) 0.0040(5) 0.0038(5)
N3 0.0268(6) 0.0275(6) 0.0355(6) 0.0021(5) -0.0006(5) -0.0016(5)
N4 0.0294(6) 0.0309(6) 0.0353(6) 0.0080(5) -0.0052(5) -0.0060(5)
S1 0.0311(2) 0.0398(2) 0.0571(3) 0.00631(18) 0.00695(17) 0.00103(16)
S2 0.0600(3) 0.0305(2) 0.0458(2) -0.00916(17) 0.0097(2) -0.00586(18)
S3 0.0449(2) 0.0307(2) 0.0533(3) -0.00553(17) -0.00369(19) 0.00847(17)
S4 0.0555(3) 0.0371(2) 0.0314(2) -0.00186(16) -0.00484(17) 0.00347(18)

loop_
_atom_type_symbol
_atom_type_description
_atom_type_scat_dispersion_real
_atom_type_scat_dispersion_imag
_atom_type_scat_source
C C 0.0033 0.0016 'International Tables Vol C Tables 4.2.6.8 and 6.1.1.4'
H H 0.0000 0.0000 'International Tables Vol C Tables 4.2.6.8 and 6.1.1.4'
N N 0.0061 0.0033 'International Tables Vol C Tables 4.2.6.8 and 6.1.1.4'
S S 0.1246 0.1234 'International Tables Vol C Tables 4.2.6.8 and 6.1.1.4'

loop_
_geom_angle_atom_site_label_1
_geom_angle_atom_site_label_2
_geom_angle_atom_site_label_3
_geom_angle
C2 C1 S2 116.23(10)
C2 C1 S1 113.29(10)
S2 C1 S1 130.48(9)
N2 C2 N1 122.37(12)
N2 C2 C1 118.63(12)
N1 C2 C1 119.00(11)
N1 C3 C4 112.26(13)
N1 C3 H3A 109.2
C4 C3 H3A 109.2
N1 C3 H3B 109.2
C4 C3 H3B 109.2
H3A C3 H3B 107.9
C3 C4 H4A 109.5
C3 C4 H4B 109.5
H4A C4 H4B 109.5
C3 C4 H4C 109.5
H4A C4 H4C 109.5
H4B C4 H4C 109.5
N1 C5 C6 114.81(12)
N1 C5 H5A 108.6
C6 C5 H5A 108.6
N1 C5 H5B 108.6
C6 C5 H5B 108.6
H5A C5 H5B 107.5
C5 C6 H6A 109.5
C5 C6 H6B 109.5
H6A C6 H6B 109.5
C5 C6 H6C 109.5
H6A C6 H6C 109.5
H6B C6 H6C 109.5
N2 C7 C8 111.06(13)
N2 C7 H7A 109.4
C8 C7 H7A 109.4
N2 C7 H7B 109.4
C8 C7 H7B 109.4
H7A C7 H7B 108.0
C7 C8 H8A 109.5
C7 C8 H8B 109.5
H8A C8 H8B 109.5
C7 C8 H8C 109.5
H8A C8 H8C 109.5
H8B C8 H8C 109.5
N2 C9 C10 112.63(12)
N2 C9 H9A 109.1
C10 C9 H9A 109.1
N2 C9 H9B 109.1
C10 C9 H9B 109.1
H9A C9 H9B 107.8
C9 C10 H10A 109.5
C9 C10 H10B 109.5
H10A C10 H10B 109.5
C9 C10 H10C 109.5
H10A C10 H10C 109.5
H10B C10 H10C 109.5
C12 C11 S3 117.13(10)
C12 C11 S4 111.99(10)
S3 C11 S4 130.89(9)
N4 C12 N3 123.15(12)
N4 C12 C11 118.18(12)
N3 C12 C11 118.66(12)
N3 C13 C14 112.26(13)
N3 C13 H13A 109.2
C14 C13 H13A 109.2
N3 C13 H13B 109.2
C14 C13 H13B 109.2
H13A C13 H13B 107.9
C13 C14 H14A 109.5
C13 C14 H14B 109.5
H14A C14 H14B 109.5
C13 C14 H14C 109.5
H14A C14 H14C 109.5
H14B C14 H14C 109.5
N3 C15 C16 114.51(13)
N3 C15 H15A 108.6
C16 C15 H15A 108.6
N3 C15 H15B 108.6
C16 C15 H15B 108.6
H15A C15 H15B 107.6
C15 C16 H16A 109.5
C15 C16 H16B 109.5
H16A C16 H16B 109.5
C15 C16 H16C 109.5
H16A C16 H16C 109.5
H16B C16 H16C 109.5
N4 C17 C18 111.58(14)
N4 C17 H17A 109.3
C18 C17 H17A 109.3
N4 C17 H17B 109.3
C18 C17 H17B 109.3
H17A C17 H17B 108.0
C17 C18 H18A 109.5
C17 C18 H18B 109.5
H18A C18 H18B 109.5
C17 C18 H18C 109.5
H18A C18 H18C 109.5
H18B C18 H18C 109.5
N4 C19 C20 112.30(13)
N4 C19 H19A 109.1
C20 C19 H19A 109.1
N4 C19 H19B 109.1
C20 C19 H19B 109.1
H19A C19 H19B 107.9
C19 C20 H20A 109.5
C19 C20 H20B 109.5
H20A C20 H20B 109.5
C19 C20 H20C 109.5
H20A C20 H20C 109.5
H20B C20 H20C 109.5
C2 N1 C5 122.18(11)
C2 N1 C3 120.05(12)
C5 N1 C3 114.95(11)
C2 N2 C7 120.43(12)
C2 N2 C9 123.25(11)
C7 N2 C9 116.29(11)
C12 N3 C13 120.41(12)
C12 N3 C15 122.04(12)
C13 N3 C15 114.13(11)
C12 N4 C17 120.86(12)
C12 N4 C19 122.46(12)
C17 N4 C19 116.64(12)

loop_
_geom_bond_atom_site_label_1
_geom_bond_atom_site_label_2
_geom_bond_distance
C1 C2 1.5028(19)
C1 S2 1.6641(15)
C1 S1 1.6664(15)
C2 N2 1.3274(17)
C2 N1 1.3397(17)
C3 N1 1.4753(17)
C3 C4 1.515(2)
C3 H3A 0.9900
C3 H3B 0.9900
C4 H4A 0.9800
C4 H4B 0.9800
C4 H4C 0.9800
C5 N1 1.4742(17)
C5 C6 1.516(2)
C5 H5A 0.9900
C5 H5B 0.9900
C6 H6A 0.9800
C6 H6B 0.9800
C6 H6C 0.9800
C7 N2 1.4796(18)
C7 C8 1.506(2)
C7 H7A 0.9900
C7 H7B 0.9900
C8 H8A 0.9800
C8 H8B 0.9800
C8 H8C 0.9800
C9 N2 1.4817(17)
C9 C10 1.511(2)
C9 H9A 0.9900
C9 H9B 0.9900
C10 H10A 0.9800
C10 H10B 0.9800
C10 H10C 0.9800
C11 C12 1.5066(19)
C11 S3 1.6614(15)
C11 S4 1.6689(15)
C12 N4 1.3288(18)
C12 N3 1.3356(17)
C13 N3 1.4745(18)
C13 C14 1.508(2)
C13 H13A 0.9900
C13 H13B 0.9900
C14 H14A 0.9800
C14 H14B 0.9800
C14 H14C 0.9800
C15 N3 1.4813(18)
C15 C16 1.511(2)
C15 H15A 0.9900
C15 H15B 0.9900
C16 H16A 0.9800
C16 H16B 0.9800
C16 H16C 0.9800
C17 N4 1.4773(18)
C17 C18 1.505(3)
C17 H17A 0.9900
C17 H17B 0.9900
C18 H18A 0.9800
C18 H18B 0.9800
C18 H18C 0.9800
C19 N4 1.4782(18)
C19 C20 1.504(2)
C19 H19A 0.9900
C19 H19B 0.9900
C20 H20A 0.9800
C20 H20B 0.9800
C20 H20C 0.9800

loop_
_geom_torsion_atom_site_label_1
_geom_torsion_atom_site_label_2
_geom_torsion_atom_site_label_3
_geom_torsion_atom_site_label_4
_geom_torsion
S2 C1 C2 N2 -82.99(15)
S1 C1 C2 N2 96.39(13)
S2 C1 C2 N1 97.34(13)
S1 C1 C2 N1 -83.28(14)
S3 C11 C12 N4 82.74(15)
S4 C11 C12 N4 -97.40(14)
S3 C11 C12 N3 -98.17(14)
S4 C11 C12 N3 81.69(14)
N2 C2 N1 C5 -38.3(2)
C1 C2 N1 C5 141.37(13)
N2 C2 N1 C3 161.71(13)
C1 C2 N1 C3 -18.64(19)
C6 C5 N1 C2 130.70(14)
C6 C5 N1 C3 -68.35(16)
C4 C3 N1 C2 -91.76(17)
C4 C3 N1 C5 106.85(15)
N1 C2 N2 C7 157.64(13)
C1 C2 N2 C7 -22.02(19)
N1 C2 N2 C9 -20.7(2)
C1 C2 N2 C9 159.60(12)
C8 C7 N2 C2 -101.86(17)
C8 C7 N2 C9 76.63(17)
C10 C9 N2 C2 -134.66(15)
C10 C9 N2 C7 46.89(18)
N4 C12 N3 C13 -160.62(13)
C11 C12 N3 C13 20.33(19)
N4 C12 N3 C15 41.5(2)
C11 C12 N3 C15 -137.55(14)
C14 C13 N3 C12 91.18(17)
C14 C13 N3 C15 -109.30(16)
C16 C15 N3 C12 -132.75(14)
C16 C15 N3 C13 68.10(17)
N3 C12 N4 C17 -159.61(14)
C11 C12 N4 C17 19.4(2)
N3 C12 N4 C19 18.2(2)
C11 C12 N4 C19 -162.76(13)
C18 C17 N4 C12 99.12(18)
C18 C17 N4 C19 -78.80(18)
C20 C19 N4 C12 133.39(16)
C20 C19 N4 C17 -48.73(19)
